data_7038387
loop_
_publ_author_name
'Simler, Thomas'
'Braunstein, Pierre'
'Danopoulos, Andreas A.'

_publ_section_title
;
 Coinage metal complexes with bridging hybrid phosphine-NHC ligands:
 synthesis of di- and tetra-nuclear complexes.
;
_journal_issue 12
_journal_name_full 'Dalton transactions (Cambridge, England : 2003)'
_journal_page_first 5122
_journal_page_last 5139
_journal_paper_doi 10.1039/c6dt00275g
_journal_volume 45
_journal_year 2016
_chemical_formula_moiety 'C52 H54 Ag2 N4 P2, 2(B F4)'
_chemical_formula_sum 'C52 H54 Ag2 B2 F8 N4 P2'
_chemical_formula_weight 1186.29
_chemical_name_systematic
;
 ?
;
_space_group_crystal_system triclinic
_space_group_IT_number 2
_space_group_name_Hall '-P 1'
_space_group_name_H-M_alt 'P -1'
_symmetry_space_group_name_Hall '-P 1'
_symmetry_space_group_name_H-M 'P -1'
_atom_sites_solution_hydrogens geom
_atom_sites_solution_primary direct
_atom_sites_solution_secondary difmap
_audit_creation_method SHELXL-2013
_audit_update_record
;
2016-01-06 deposited with the CCDC.
2016-02-11 downloaded from the CCDC.
;
_cell_angle_alpha 79.243(2)
_cell_angle_beta 69.194(2)
_cell_angle_gamma 87.054(2)
_cell_formula_units_Z 2
_cell_length_a 12.9281(3)
_cell_length_b 14.7485(5)
_cell_length_c 15.6314(4)
_cell_measurement_reflns_used 21665
_cell_measurement_temperature 173(2)
_cell_measurement_theta_max 27.485
_cell_measurement_theta_min 0.998
_cell_volume 2736.76(14)
_computing_cell_refinement 'Denzo (Nonius B.V., 1998)'
_computing_data_collection 'Collect (Nonius B.V., 1998)'
_computing_data_reduction 'Denzo (Nonius B.V., 1998)'
_computing_molecular_graphics 'PLATON 98 (Spek, 1998)'
_computing_publication_material 'SHELXL-2013 (Sheldrick, 2013)'
_computing_structure_refinement 'SHELXL-2013 (Sheldrick, 2013)'
_computing_structure_solution 'SHELXS-2013 (Sheldrick, 2013)'
_diffrn_ambient_temperature 173(2)
_diffrn_measured_fraction_theta_full 1.000
_diffrn_measured_fraction_theta_max 0.997
_diffrn_measurement_device_type KappaCCD
_diffrn_measurement_method 'phi and omega scans'
_diffrn_radiation_monochromator graphite
_diffrn_radiation_type MoK\a
_diffrn_radiation_wavelength 0.71073
_diffrn_reflns_av_R_equivalents 0.1460
_diffrn_reflns_av_unetI/netI 0.1294
_diffrn_reflns_Laue_measured_fraction_full 1.000
_diffrn_reflns_Laue_measured_fraction_max 0.997
_diffrn_reflns_limit_h_max 16
_diffrn_reflns_limit_h_min -16
_diffrn_reflns_limit_k_max 19
_diffrn_reflns_limit_k_min -19
_diffrn_reflns_limit_l_max 20
_diffrn_reflns_limit_l_min -20
_diffrn_reflns_number 48076
_diffrn_reflns_point_group_measured_fraction_full 1.000
_diffrn_reflns_point_group_measured_fraction_max 0.997
_diffrn_reflns_theta_full 25.242
_diffrn_reflns_theta_max 27.511
_diffrn_reflns_theta_min 1.406
_diffrn_source 'sealed tube'
_exptl_absorpt_coefficient_mu 0.839
_exptl_absorpt_correction_T_max 0.99798
_exptl_absorpt_correction_T_min 0.65311
_exptl_absorpt_correction_type multi-scan
_exptl_absorpt_process_details 'MULscanABS in PLATON (Spek, 2003)'
_exptl_crystal_colour colorless
_exptl_crystal_density_diffrn 1.440
_exptl_crystal_description prism
_exptl_crystal_F_000 1200
_exptl_crystal_size_max 0.25
_exptl_crystal_size_mid 0.24
_exptl_crystal_size_min 0.10
_platon_squeeze_details
;
The residual electron density was assigned to two molecules of the
acetonitrile solvent [93/2 = 46 e per asymmetric unit; two molecules
of C2H3N1 would give 44 e]. 
;
_refine_diff_density_max 0.976
_refine_diff_density_min -1.353
_refine_diff_density_rms 0.192
_refine_ls_extinction_method none
_refine_ls_goodness_of_fit_ref 0.944
_refine_ls_hydrogen_treatment constr
_refine_ls_matrix_type full
_refine_ls_number_parameters 625
_refine_ls_number_reflns 12554
_refine_ls_number_restraints 6
_refine_ls_restrained_S_all 0.946
_refine_ls_R_factor_all 0.1296
_refine_ls_R_factor_gt 0.0628
_refine_ls_shift/su_max 0.000
_refine_ls_shift/su_mean 0.000
_refine_ls_structure_factor_coef Fsqd
_refine_ls_weighting_details 'w=1/[\s^2^(Fo^2^)+(0.0991P)^2^] where P=(Fo^2^+2Fc^2^)/3'
_refine_ls_weighting_scheme calc
_refine_ls_wR_factor_gt 0.1638
_refine_ls_wR_factor_ref 0.1894
_reflns_Friedel_coverage 0.000
_reflns_number_gt 6539
_reflns_number_total 12554
_reflns_threshold_expression 'I > 2\s(I)'
_cod_data_source_file c6dt00275g2.cif
_cod_data_source_block pbts150205
_cod_depositor_comments 'Adding full bibliography for 7038380--7038388.cif.'
_cod_database_code 7038387
_shelx_space_group_comment
;
The symmetry employed for this shelxl refinement is uniquely defined
by the following loop, which should always be used as a source of
symmetry information in preference to the above space-group names.
They are only intended as comments.
;
_shelxl_version_number 2013-4

loop_
_space_group_symop_operation_xyz
'x, y, z'
'-x, -y, -z'

loop_
_atom_site_label
_atom_site_type_symbol
_atom_site_fract_x
_atom_site_fract_y
_atom_site_fract_z
_atom_site_U_iso_or_equiv
_atom_site_adp_type
_atom_site_occupancy
_atom_site_site_symmetry_order
_atom_site_calc_flag
_atom_site_refinement_flags_posn
_atom_site_refinement_flags_adp
_atom_site_refinement_flags_occupancy
_atom_site_disorder_assembly
_atom_site_disorder_group
C1 C 0.8102(4) 0.1455(4) 0.2298(4) 0.0341(12) Uani 1 1 d . . . . .
C2 C 0.6792(4) 0.0371(4) 0.3187(4) 0.0410(14) Uani 1 1 d . . . . .
H2 H 0.6435 -0.0213 0.3463 0.049 Uiso 1 1 calc R U . . .
C3 C 0.6366(4) 0.1202(4) 0.3335(4) 0.0417(14) Uani 1 1 d . . . . .
H3 H 0.5646 0.1319 0.3739 0.050 Uiso 1 1 calc R U . . .
C4 C 0.8617(5) -0.0191(4) 0.2178(4) 0.0441(15) Uani 1 1 d . . . . .
H4A H 0.8312 -0.0800 0.2553 0.053 Uiso 1 1 calc R U . . .
H4B H 0.9344 -0.0100 0.2229 0.053 Uiso 1 1 calc R U . . .
C5 C 0.8766(5) -0.0178(4) 0.1174(4) 0.0502(16) Uani 1 1 d . . . . .
H5A H 0.9105 0.0422 0.0802 0.060 Uiso 1 1 calc R U . . .
H5B H 0.9291 -0.0667 0.0946 0.060 Uiso 1 1 calc R U . . .
C6 C 0.7712(5) -0.0321(4) 0.1007(4) 0.0520(16) Uani 1 1 d . . . . .
H6A H 0.7174 0.0153 0.1249 0.062 Uiso 1 1 calc R U . . .
H6B H 0.7387 -0.0934 0.1351 0.062 Uiso 1 1 calc R U . . .
C7 C 0.7918(7) -0.0263(5) -0.0023(4) 0.072(2) Uani 1 1 d . . . . .
H7A H 0.8150 0.0367 -0.0353 0.108 Uiso 1 1 calc R U . . .
H7B H 0.7236 -0.0427 -0.0101 0.108 Uiso 1 1 calc R U . . .
H7C H 0.8502 -0.0692 -0.0278 0.108 Uiso 1 1 calc R U . . .
C8 C 0.7083(4) 0.2832(4) 0.2820(4) 0.0366(13) Uani 1 1 d . . . . .
C9 C 0.7461(4) 0.3473(4) 0.1989(4) 0.0419(14) Uani 1 1 d . . . . .
H9 H 0.7722 0.3277 0.1404 0.050 Uiso 1 1 calc R U . . .
C10 C 0.7444(5) 0.4402(4) 0.2043(4) 0.0442(14) Uani 1 1 d . . . . .
H10 H 0.7686 0.4851 0.1488 0.053 Uiso 1 1 calc R U . . .
C11 C 0.7078(5) 0.4684(4) 0.2899(4) 0.0435(14) Uani 1 1 d . . . . .
H11 H 0.7102 0.5321 0.2923 0.052 Uiso 1 1 calc R U . . .
C12 C 0.6677(4) 0.4046(4) 0.3721(4) 0.0367(13) Uani 1 1 d . . . . .
C13 C 0.6677(4) 0.3109(4) 0.3672(4) 0.0352(13) Uani 1 1 d . . . . .
H13 H 0.6398 0.2664 0.4226 0.042 Uiso 1 1 calc R U . . .
C14 C 0.6308(4) 0.4318(4) 0.4664(4) 0.0353(13) Uani 1 1 d . . . . .
H14A H 0.5607 0.3988 0.5067 0.042 Uiso 1 1 calc R U . . .
H14B H 0.6166 0.4988 0.4600 0.042 Uiso 1 1 calc R U . . .
C15 C 0.8469(4) 0.4878(4) 0.4541(4) 0.0337(12) Uani 1 1 d . . . . .
C16 C 0.9530(5) 0.4545(4) 0.4144(4) 0.0484(16) Uani 1 1 d . . . . .
H16 H 0.9653 0.3899 0.4220 0.058 Uiso 1 1 calc R U . . .
C17 C 1.0386(5) 0.5145(4) 0.3647(5) 0.0551(18) Uani 1 1 d . . . . .
H17 H 1.1105 0.4913 0.3379 0.066 Uiso 1 1 calc R U . . .
C18 C 1.0231(5) 0.6080(4) 0.3525(4) 0.0483(15) Uani 1 1 d . . . . .
H18 H 1.0838 0.6491 0.3178 0.058 Uiso 1 1 calc R U . . .
C19 C 0.9189(4) 0.6416(4) 0.3909(4) 0.0400(13) Uani 1 1 d . . . . .
H19 H 0.9076 0.7064 0.3822 0.048 Uiso 1 1 calc R U . . .
C20 C 0.8301(4) 0.5820(4) 0.4421(4) 0.0350(13) Uani 1 1 d . . . . .
H20 H 0.7583 0.6056 0.4688 0.042 Uiso 1 1 calc R U . . .
C21 C 0.6692(4) 0.4340(4) 0.6364(4) 0.0394(13) Uani 1 1 d . . . . .
C22 C 0.6115(5) 0.5150(4) 0.6513(4) 0.0502(16) Uani 1 1 d . . . . .
H22 H 0.6055 0.5579 0.5999 0.060 Uiso 1 1 calc R U . . .
C23 C 0.5628(5) 0.5337(5) 0.7405(4) 0.0563(18) Uani 1 1 d . . . . .
H23 H 0.5228 0.5889 0.7504 0.068 Uiso 1 1 calc R U . . .
C24 C 0.5728(5) 0.4708(6) 0.8154(5) 0.066(2) Uani 1 1 d . . . . .
H24 H 0.5394 0.4831 0.8768 0.079 Uiso 1 1 calc R U . . .
C25 C 0.6312(5) 0.3910(6) 0.8006(5) 0.066(2) Uani 1 1 d . . . . .
H25 H 0.6392 0.3488 0.8517 0.079 Uiso 1 1 calc R U . . .
C26 C 0.6779(4) 0.3719(4) 0.7120(4) 0.0455(15) Uani 1 1 d . . . . .
H26 H 0.7164 0.3159 0.7026 0.055 Uiso 1 1 calc R U . . .
C27 C 0.8490(5) 0.1197(4) 0.4819(4) 0.0385(13) Uani 1 1 d . . . . .
C28 C 0.8437(5) -0.0288(4) 0.4662(4) 0.0451(14) Uani 1 1 d . . . . .
H28 H 0.8169 -0.0897 0.4736 0.054 Uiso 1 1 calc R U . . .
C29 C 0.9465(5) 0.0045(4) 0.4130(4) 0.0381(13) Uani 1 1 d . . . . .
H29 H 1.0051 -0.0282 0.3756 0.046 Uiso 1 1 calc R U . . .
C30 C 0.6731(6) 0.0346(6) 0.5763(5) 0.0809(18) Uani 1 1 d D . . . .
H30A H 0.6376 -0.0230 0.5754 0.097 Uiso 1 1 calc R U . A 1
H30B H 0.6296 0.0870 0.5583 0.097 Uiso 1 1 calc R U . A 1
C31 C 0.6691(14) 0.0344(13) 0.6778(7) 0.0809(18) Uani 0.5 1 d D . P B 1
H31A H 0.6996 -0.0247 0.6993 0.097 Uiso 0.5 1 calc R U P B 1
H31B H 0.7193 0.0843 0.6749 0.097 Uiso 0.5 1 calc R U P B 1
C32 C 0.5549(14) 0.0470(11) 0.7529(10) 0.0809(18) Uani 0.5 1 d D . P B 1
H32A H 0.4931 0.0282 0.7362 0.097 Uiso 0.5 1 calc R U P B 1
H32B H 0.5445 0.1115 0.7635 0.097 Uiso 0.5 1 calc R U P B 1
C33 C 0.5664(13) -0.0210(12) 0.8403(10) 0.0809(18) Uani 0.5 1 d D . P B 1
H33A H 0.5921 -0.0810 0.8231 0.121 Uiso 0.5 1 calc R U P B 1
H33B H 0.4943 -0.0290 0.8909 0.121 Uiso 0.5 1 calc R U P B 1
H33C H 0.6199 0.0048 0.8610 0.121 Uiso 0.5 1 calc R U P B 1
C31B C 0.6751(15) -0.0028(12) 0.6747(7) 0.0809(18) Uani 0.5 1 d D . P B 2
H31C H 0.6954 -0.0687 0.6789 0.097 Uiso 0.5 1 calc R U P B 2
H31D H 0.7333 0.0310 0.6842 0.097 Uiso 0.5 1 calc R U P B 2
C32B C 0.5640(14) 0.0062(12) 0.7535(10) 0.0809(18) Uani 0.5 1 d D . P B 2
H32C H 0.5281 -0.0557 0.7739 0.097 Uiso 0.5 1 calc R U P B 2
H32D H 0.5173 0.0468 0.7247 0.097 Uiso 0.5 1 calc R U P B 2
C33B C 0.5552(14) 0.0421(13) 0.8439(9) 0.0809(18) Uani 0.5 1 d D . P B 2
H33D H 0.4846 0.0214 0.8932 0.121 Uiso 0.5 1 calc R U P B 2
H33E H 0.5593 0.1097 0.8311 0.121 Uiso 0.5 1 calc R U P B 2
H33F H 0.6164 0.0177 0.8642 0.121 Uiso 0.5 1 calc R U P B 2
C34 C 1.0406(4) 0.1580(4) 0.3760(3) 0.0318(12) Uani 1 1 d . . . . .
C35 C 1.0714(4) 0.2181(4) 0.4207(4) 0.0362(13) Uani 1 1 d . . . . .
H35 H 1.0335 0.2168 0.4853 0.043 Uiso 1 1 calc R U . . .
C36 C 1.1577(4) 0.2803(4) 0.3712(4) 0.0394(13) Uani 1 1 d . . . . .
H36 H 1.1794 0.3213 0.4022 0.047 Uiso 1 1 calc R U . . .
C37 C 1.2122(4) 0.2834(4) 0.2777(4) 0.0405(14) Uani 1 1 d . . . . .
H37 H 1.2705 0.3273 0.2444 0.049 Uiso 1 1 calc R U . . .
C38 C 1.1833(4) 0.2232(4) 0.2308(4) 0.0374(13) Uani 1 1 d . . . . .
C39 C 1.0966(4) 0.1571(4) 0.2832(4) 0.0337(12) Uani 1 1 d . . . . .
H39 H 1.0777 0.1127 0.2541 0.040 Uiso 1 1 calc R U . . .
C40 C 1.2369(4) 0.2269(4) 0.1273(4) 0.0414(14) Uani 1 1 d . . . . .
H40A H 1.2541 0.1637 0.1138 0.050 Uiso 1 1 calc R U . . .
H40B H 1.3070 0.2632 0.1032 0.050 Uiso 1 1 calc R U . . .
C41 C 1.1401(5) 0.4016(4) 0.0816(4) 0.0397(14) Uani 1 1 d . . . . .
C42 C 1.0400(5) 0.4400(5) 0.1301(5) 0.066(2) Uani 1 1 d . . . . .
H42 H 0.9739 0.4035 0.1557 0.080 Uiso 1 1 calc R U . . .
C43 C 1.0378(6) 0.5308(5) 0.1404(6) 0.081(2) Uani 1 1 d . . . . .
H43 H 0.9697 0.5552 0.1755 0.097 Uiso 1 1 calc R U . . .
C44 C 1.1296(6) 0.5876(5) 0.1023(5) 0.067(2) Uani 1 1 d . . . . .
H44 H 1.1262 0.6506 0.1085 0.081 Uiso 1 1 calc R U . . .
C45 C 1.2263(6) 0.5489(5) 0.0548(5) 0.0636(19) Uani 1 1 d . . . . .
H45 H 1.2916 0.5862 0.0279 0.076 Uiso 1 1 calc R U . . .
C46 C 1.2327(5) 0.4571(4) 0.0444(4) 0.0500(16) Uani 1 1 d . . . . .
H46 H 1.3018 0.4327 0.0113 0.060 Uiso 1 1 calc R U . . .
C47 C 1.2084(5) 0.2797(4) -0.0528(4) 0.0401(14) Uani 1 1 d . . . . .
C48 C 1.3230(5) 0.2881(4) -0.0984(4) 0.0520(17) Uani 1 1 d . . . . .
H48 H 1.3696 0.2942 -0.0645 0.062 Uiso 1 1 calc R U . . .
C49 C 1.3685(6) 0.2875(5) -0.1923(4) 0.0607(19) Uani 1 1 d . . . . .
H49 H 1.4466 0.2932 -0.2225 0.073 Uiso 1 1 calc R U . . .
C50 C 1.3045(7) 0.2791(4) -0.2427(4) 0.062(2) Uani 1 1 d . . . . .
H50 H 1.3376 0.2789 -0.3075 0.075 Uiso 1 1 calc R U . . .
C51 C 1.1895(7) 0.2707(4) -0.1991(5) 0.0603(19) Uani 1 1 d . . . . .
H51 H 1.1445 0.2651 -0.2345 0.072 Uiso 1 1 calc R U . . .
C52 C 1.1407(5) 0.2706(4) -0.1037(4) 0.0452(15) Uani 1 1 d . . . . .
H52 H 1.0627 0.2643 -0.0738 0.054 Uiso 1 1 calc R U . . .
B1 B 0.6159(5) 0.7852(5) 0.4820(5) 0.0423(17) Uani 1 1 d . . . . .
B2 B 0.8741(6) 0.1486(5) 0.7662(6) 0.0529(19) Uani 1 1 d . . . . .
N1 N 0.7864(3) 0.0539(3) 0.2547(3) 0.0351(11) Uani 1 1 d . . . . .
N2 N 0.7171(3) 0.1853(3) 0.2792(3) 0.0354(11) Uani 1 1 d . . . . .
N3 N 0.7848(3) 0.0417(3) 0.5076(3) 0.0377(11) Uani 1 1 d . . . . .
N4 N 0.9499(3) 0.0957(3) 0.4237(3) 0.0342(10) Uani 1 1 d . . . . .
F1 F 0.5902(3) 0.6954(2) 0.4812(3) 0.0640(11) Uani 1 1 d . . . . .
F2 F 0.7219(3) 0.8064(2) 0.4198(3) 0.0618(10) Uani 1 1 d . . . . .
F3 F 0.5414(3) 0.8431(3) 0.4559(3) 0.0713(11) Uani 1 1 d . . . . .
F4 F 0.6083(3) 0.7943(4) 0.5694(3) 0.0890(14) Uani 1 1 d . . . . .
F5 F 0.8692(3) 0.0528(2) 0.7834(2) 0.0581(9) Uani 1 1 d . . . . .
F6 F 0.9069(5) 0.1800(3) 0.6717(3) 0.1100(19) Uani 1 1 d . . . . .
F7 F 0.7739(4) 0.1828(3) 0.8115(4) 0.1165(19) Uani 1 1 d . . . . .
F8 F 0.9465(4) 0.1791(3) 0.8007(4) 0.0998(16) Uani 1 1 d . . . . .
P1 P 0.73509(11) 0.40436(10) 0.52103(10) 0.0370(4) Uani 1 1 d . . . . .
P2 P 1.14050(11) 0.28151(11) 0.07040(10) 0.0379(4) Uani 1 1 d . . . . .
Ag1 Ag 0.96308(3) 0.21016(3) 0.14687(3) 0.03899(15) Uani 1 1 d . . . . .
Ag2 Ag 0.79890(3) 0.25104(3) 0.51381(3) 0.04221(15) Uani 1 1 d . . . . .

loop_
_atom_site_aniso_label
_atom_site_aniso_U_11
_atom_site_aniso_U_22
_atom_site_aniso_U_33
_atom_site_aniso_U_23
_atom_site_aniso_U_13
_atom_site_aniso_U_12
C1 0.033(3) 0.037(3) 0.036(3) -0.012(2) -0.014(2) -0.001(2)
C2 0.040(3) 0.038(3) 0.044(3) -0.011(3) -0.010(3) -0.008(3)
C3 0.034(3) 0.049(4) 0.042(3) -0.016(3) -0.007(3) -0.010(3)
C4 0.042(3) 0.044(4) 0.047(4) -0.015(3) -0.013(3) 0.000(3)
C5 0.060(4) 0.041(4) 0.045(4) -0.015(3) -0.009(3) 0.003(3)
C6 0.068(4) 0.045(4) 0.048(4) -0.012(3) -0.024(3) 0.007(3)
C7 0.115(6) 0.067(5) 0.050(4) -0.023(4) -0.043(4) 0.018(4)
C8 0.033(3) 0.032(3) 0.044(3) -0.007(3) -0.012(2) -0.002(2)
C9 0.039(3) 0.045(4) 0.037(3) -0.010(3) -0.007(3) -0.004(3)
C10 0.049(3) 0.037(3) 0.044(4) 0.002(3) -0.018(3) -0.001(3)
C11 0.046(3) 0.031(3) 0.059(4) -0.010(3) -0.023(3) -0.002(3)
C12 0.031(3) 0.033(3) 0.049(3) -0.014(3) -0.016(2) 0.000(2)
C13 0.025(3) 0.039(3) 0.037(3) -0.003(3) -0.008(2) -0.001(2)
C14 0.028(3) 0.032(3) 0.047(3) -0.012(2) -0.011(2) -0.003(2)
C15 0.032(3) 0.037(3) 0.034(3) -0.009(2) -0.011(2) -0.003(2)
C16 0.037(3) 0.034(3) 0.067(4) -0.011(3) -0.009(3) 0.001(3)
C17 0.031(3) 0.040(4) 0.081(5) -0.013(3) -0.003(3) 0.008(3)
C18 0.037(3) 0.047(4) 0.057(4) -0.007(3) -0.012(3) -0.007(3)
C19 0.045(3) 0.034(3) 0.050(3) -0.009(3) -0.026(3) 0.000(3)
C20 0.032(3) 0.036(3) 0.040(3) -0.014(2) -0.012(2) 0.001(2)
C21 0.032(3) 0.045(4) 0.043(3) -0.012(3) -0.012(2) -0.004(2)
C22 0.049(4) 0.056(4) 0.048(4) -0.017(3) -0.016(3) 0.006(3)
C23 0.047(4) 0.075(5) 0.053(4) -0.031(4) -0.016(3) 0.007(3)
C24 0.057(4) 0.100(6) 0.043(4) -0.028(4) -0.012(3) -0.004(4)
C25 0.059(4) 0.094(6) 0.041(4) -0.009(4) -0.012(3) -0.011(4)
C26 0.037(3) 0.050(4) 0.050(4) -0.009(3) -0.015(3) -0.005(3)
C27 0.044(3) 0.040(3) 0.032(3) -0.005(3) -0.017(3) 0.003(3)
C28 0.055(4) 0.031(3) 0.060(4) -0.004(3) -0.034(3) -0.004(3)
C29 0.044(3) 0.028(3) 0.047(3) -0.012(3) -0.020(3) 0.005(2)
C30 0.069(3) 0.088(5) 0.072(3) 0.014(3) -0.020(2) -0.017(4)
C31 0.069(3) 0.088(5) 0.072(3) 0.014(3) -0.020(2) -0.017(4)
C32 0.069(3) 0.088(5) 0.072(3) 0.014(3) -0.020(2) -0.017(4)
C33 0.069(3) 0.088(5) 0.072(3) 0.014(3) -0.020(2) -0.017(4)
C31B 0.069(3) 0.088(5) 0.072(3) 0.014(3) -0.020(2) -0.017(4)
C32B 0.069(3) 0.088(5) 0.072(3) 0.014(3) -0.020(2) -0.017(4)
C33B 0.069(3) 0.088(5) 0.072(3) 0.014(3) -0.020(2) -0.017(4)
C34 0.038(3) 0.031(3) 0.031(3) -0.005(2) -0.018(2) 0.001(2)
C35 0.043(3) 0.038(3) 0.032(3) -0.008(2) -0.016(2) -0.001(2)
C36 0.049(3) 0.039(3) 0.040(3) -0.014(3) -0.023(3) 0.002(3)
C37 0.036(3) 0.042(3) 0.047(4) -0.008(3) -0.018(3) -0.006(2)
C38 0.032(3) 0.047(3) 0.037(3) -0.014(3) -0.015(2) 0.004(2)
C39 0.043(3) 0.028(3) 0.040(3) -0.008(2) -0.025(3) 0.003(2)
C40 0.039(3) 0.044(3) 0.041(3) -0.013(3) -0.011(3) -0.001(3)
C41 0.043(3) 0.042(3) 0.036(3) -0.003(3) -0.016(3) -0.009(3)
C42 0.043(4) 0.049(4) 0.102(6) -0.026(4) -0.014(4) -0.001(3)
C43 0.064(5) 0.057(5) 0.116(7) -0.032(5) -0.018(5) 0.015(4)
C44 0.077(5) 0.052(4) 0.081(5) -0.011(4) -0.035(4) -0.009(4)
C45 0.065(5) 0.061(5) 0.065(5) -0.010(4) -0.020(4) -0.022(4)
C46 0.040(3) 0.047(4) 0.058(4) -0.014(3) -0.006(3) -0.008(3)
C47 0.045(3) 0.040(3) 0.034(3) -0.007(3) -0.011(3) -0.009(3)
C48 0.050(4) 0.063(4) 0.041(4) -0.017(3) -0.008(3) -0.016(3)
C49 0.065(4) 0.067(5) 0.040(4) -0.023(3) 0.003(3) -0.017(3)
C50 0.103(6) 0.044(4) 0.033(3) -0.007(3) -0.014(4) -0.011(4)
C51 0.102(6) 0.043(4) 0.049(4) -0.005(3) -0.043(4) -0.001(4)
C52 0.058(4) 0.038(3) 0.043(4) -0.009(3) -0.022(3) 0.000(3)
B1 0.033(4) 0.037(4) 0.056(5) -0.014(3) -0.011(3) -0.002(3)
B2 0.050(4) 0.042(4) 0.060(5) -0.006(4) -0.013(4) -0.004(3)
N1 0.034(2) 0.037(3) 0.035(2) -0.014(2) -0.008(2) -0.0016(19)
N2 0.033(2) 0.032(3) 0.043(3) -0.015(2) -0.011(2) -0.0032(19)
N3 0.037(3) 0.030(3) 0.041(3) 0.005(2) -0.013(2) -0.004(2)
N4 0.042(3) 0.034(3) 0.032(2) -0.005(2) -0.019(2) -0.001(2)
F1 0.050(2) 0.042(2) 0.084(3) -0.0086(19) -0.0038(19) -0.0078(16)
F2 0.040(2) 0.059(2) 0.075(3) -0.025(2) 0.0009(18) -0.0138(16)
F3 0.053(2) 0.064(3) 0.081(3) 0.010(2) -0.018(2) 0.0167(19)
F4 0.073(3) 0.148(4) 0.061(3) -0.047(3) -0.029(2) 0.016(3)
F5 0.067(2) 0.039(2) 0.065(2) -0.0055(17) -0.0211(19) -0.0059(17)
F6 0.206(6) 0.063(3) 0.061(3) 0.005(2) -0.049(3) -0.047(3)
F7 0.083(3) 0.086(4) 0.159(5) -0.028(3) -0.018(3) 0.031(3)
F8 0.141(4) 0.062(3) 0.134(4) -0.010(3) -0.096(4) -0.015(3)
P1 0.0326(8) 0.0344(8) 0.0420(8) -0.0115(7) -0.0083(6) 0.0013(6)
P2 0.0341(8) 0.0459(9) 0.0332(8) -0.0088(7) -0.0094(6) -0.0064(6)
Ag1 0.0327(2) 0.0426(3) 0.0400(3) -0.0096(2) -0.00875(19) -0.00559(18)
Ag2 0.0384(3) 0.0343(3) 0.0478(3) -0.0073(2) -0.0081(2) 0.00194(18)

loop_
_atom_type_symbol
_atom_type_description
_atom_type_scat_dispersion_real
_atom_type_scat_dispersion_imag
_atom_type_scat_source
C C 0.0033 0.0016 'International Tables Vol C Tables 4.2.6.8 and 6.1.1.4'
H H 0.0000 0.0000 'International Tables Vol C Tables 4.2.6.8 and 6.1.1.4'
B B 0.0013 0.0007 'International Tables Vol C Tables 4.2.6.8 and 6.1.1.4'
N N 0.0061 0.0033 'International Tables Vol C Tables 4.2.6.8 and 6.1.1.4'
F F 0.0171 0.0103 'International Tables Vol C Tables 4.2.6.8 and 6.1.1.4'
P P 0.1023 0.0942 'International Tables Vol C Tables 4.2.6.8 and 6.1.1.4'
Ag Ag -0.8971 1.1015 'International Tables Vol C Tables 4.2.6.8 and 6.1.1.4'

loop_
_geom_angle_atom_site_label_1
_geom_angle_atom_site_label_2
_geom_angle_atom_site_label_3
_geom_angle
N2 C1 N1 104.3(4)
N2 C1 Ag1 127.5(4)
N1 C1 Ag1 127.8(4)
C3 C2 N1 106.1(5)
C3 C2 H2 127.0
N1 C2 H2 127.0
C2 C3 N2 107.1(5)
C2 C3 H3 126.4
N2 C3 H3 126.4
N1 C4 C5 111.0(5)
N1 C4 H4A 109.4
C5 C4 H4A 109.4
N1 C4 H4B 109.4
C5 C4 H4B 109.4
H4A C4 H4B 108.0
C6 C5 C4 114.5(5)
C6 C5 H5A 108.6
C4 C5 H5A 108.6
C6 C5 H5B 108.6
C4 C5 H5B 108.6
H5A C5 H5B 107.6
C5 C6 C7 111.6(6)
C5 C6 H6A 109.3
C7 C6 H6A 109.3
C5 C6 H6B 109.3
C7 C6 H6B 109.3
H6A C6 H6B 108.0
C6 C7 H7A 109.5
C6 C7 H7B 109.5
H7A C7 H7B 109.5
C6 C7 H7C 109.5
H7A C7 H7C 109.5
H7B C7 H7C 109.5
C13 C8 C9 121.5(5)
C13 C8 N2 119.0(5)
C9 C8 N2 119.5(5)
C10 C9 C8 118.1(5)
C10 C9 H9 121.0
C8 C9 H9 121.0
C11 C10 C9 120.8(5)
C11 C10 H10 119.6
C9 C10 H10 119.6
C10 C11 C12 120.8(5)
C10 C11 H11 119.6
C12 C11 H11 119.6
C11 C12 C13 118.8(5)
C11 C12 C14 122.6(5)
C13 C12 C14 118.5(5)
C8 C13 C12 120.0(5)
C8 C13 H13 120.0
C12 C13 H13 120.0
C12 C14 P1 111.5(3)
C12 C14 H14A 109.3
P1 C14 H14A 109.3
C12 C14 H14B 109.3
P1 C14 H14B 109.3
H14A C14 H14B 108.0
C20 C15 C16 119.4(5)
C20 C15 P1 122.4(4)
C16 C15 P1 118.3(4)
C17 C16 C15 120.0(5)
C17 C16 H16 120.0
C15 C16 H16 120.0
C16 C17 C18 121.2(5)
C16 C17 H17 119.4
C18 C17 H17 119.4
C17 C18 C19 119.4(5)
C17 C18 H18 120.3
C19 C18 H18 120.3
C18 C19 C20 120.6(5)
C18 C19 H19 119.7
C20 C19 H19 119.7
C15 C20 C19 119.4(5)
C15 C20 H20 120.3
C19 C20 H20 120.3
C22 C21 C26 119.2(5)
C22 C21 P1 123.0(5)
C26 C21 P1 117.7(4)
C23 C22 C21 120.5(6)
C23 C22 H22 119.7
C21 C22 H22 119.7
C22 C23 C24 119.5(6)
C22 C23 H23 120.3
C24 C23 H23 120.3
C25 C24 C23 120.0(6)
C25 C24 H24 120.0
C23 C24 H24 120.0
C26 C25 C24 120.4(7)
C26 C25 H25 119.8
C24 C25 H25 119.8
C25 C26 C21 120.4(6)
C25 C26 H26 119.8
C21 C26 H26 119.8
N3 C27 N4 104.8(4)
N3 C27 Ag2 127.2(4)
N4 C27 Ag2 127.7(4)
C29 C28 N3 107.4(5)
C29 C28 H28 126.3
N3 C28 H28 126.3
C28 C29 N4 106.9(5)
C28 C29 H29 126.6
N4 C29 H29 126.6
N3 C30 C31B 110.6(8)
N3 C30 C31 113.5(8)
N3 C30 H30A 108.9
C31 C30 H30A 108.9
N3 C30 H30B 108.9
C31 C30 H30B 108.9
H30A C30 H30B 107.7
C32 C31 C30 117.9(12)
C32 C31 H31A 107.8
C30 C31 H31A 107.8
C32 C31 H31B 107.8
C30 C31 H31B 107.8
H31A C31 H31B 107.2
C31 C32 C33 100.5(11)
C31 C32 H32A 111.7
C33 C32 H32A 111.7
C31 C32 H32B 111.7
C33 C32 H32B 111.7
H32A C32 H32B 109.4
C32 C33 H33A 109.5
C32 C33 H33B 109.5
H33A C33 H33B 109.5
C32 C33 H33C 109.5
H33A C33 H33C 109.5
H33B C33 H33C 109.5
C32B C31B C30 113.8(11)
C32B C31B H31C 108.8
C30 C31B H31C 108.8
C32B C31B H31D 108.8
C30 C31B H31D 108.8
H31C C31B H31D 107.7
C31B C32B C33B 123.1(13)
C31B C32B H32C 106.6
C33B C32B H32C 106.6
C31B C32B H32D 106.6
C33B C32B H32D 106.6
H32C C32B H32D 106.5
C32B C33B H33D 109.5
C32B C33B H33E 109.5
H33D C33B H33E 109.5
C32B C33B H33F 109.5
H33D C33B H33F 109.5
H33E C33B H33F 109.5
C39 C34 C35 120.9(5)
C39 C34 N4 117.8(5)
C35 C34 N4 121.3(4)
C34 C35 C36 119.8(5)
C34 C35 H35 120.1
C36 C35 H35 120.1
C37 C36 C35 120.6(5)
C37 C36 H36 119.7
C35 C36 H36 119.7
C36 C37 C38 120.9(5)
C36 C37 H37 119.6
C38 C37 H37 119.6
C37 C38 C39 118.1(5)
C37 C38 C40 122.9(5)
C39 C38 C40 119.0(5)
C34 C39 C38 119.7(5)
C34 C39 H39 120.2
C38 C39 H39 120.2
C38 C40 P2 108.6(4)
C38 C40 H40A 110.0
P2 C40 H40A 110.0
C38 C40 H40B 110.0
P2 C40 H40B 110.0
H40A C40 H40B 108.3
C46 C41 C42 118.2(6)
C46 C41 P2 123.3(4)
C42 C41 P2 118.5(4)
C43 C42 C41 119.6(6)
C43 C42 H42 120.2
C41 C42 H42 120.2
C44 C43 C42 122.8(7)
C44 C43 H43 118.6
C42 C43 H43 118.6
C45 C44 C43 116.6(7)
C45 C44 H44 121.7
C43 C44 H44 121.7
C44 C45 C46 122.5(6)
C44 C45 H45 118.8
C46 C45 H45 118.8
C41 C46 C45 120.3(6)
C41 C46 H46 119.8
C45 C46 H46 119.8
C48 C47 C52 119.3(5)
C48 C47 P2 123.4(5)
C52 C47 P2 117.3(4)
C49 C48 C47 120.2(6)
C49 C48 H48 119.9
C47 C48 H48 119.9
C50 C49 C48 121.3(6)
C50 C49 H49 119.3
C48 C49 H49 119.3
C49 C50 C51 119.9(6)
C49 C50 H50 120.0
C51 C50 H50 120.0
C52 C51 C50 120.2(6)
C52 C51 H51 119.9
C50 C51 H51 119.9
C51 C52 C47 119.1(6)
C51 C52 H52 120.4
C47 C52 H52 120.4
F4 B1 F3 108.8(5)
F4 B1 F2 110.5(5)
F3 B1 F2 110.3(6)
F4 B1 F1 110.3(6)
F3 B1 F1 108.5(5)
F2 B1 F1 108.5(5)
F7 B2 F8 106.0(6)
F7 B2 F6 111.1(7)
F8 B2 F6 110.1(6)
F7 B2 F5 110.1(6)
F8 B2 F5 110.4(6)
F6 B2 F5 109.1(6)
C1 N1 C2 111.1(4)
C1 N1 C4 125.1(4)
C2 N1 C4 123.8(5)
C1 N2 C3 111.4(4)
C1 N2 C8 123.8(4)
C3 N2 C8 124.5(4)
C27 N3 C28 110.7(4)
C27 N3 C30 123.0(5)
C28 N3 C30 126.1(5)
C27 N4 C29 110.2(4)
C27 N4 C34 124.1(4)
C29 N4 C34 125.5(4)
C15 P1 C21 108.0(2)
C15 P1 C14 104.4(2)
C21 P1 C14 103.9(2)
C15 P1 Ag2 110.76(17)
C21 P1 Ag2 117.2(2)
C14 P1 Ag2 111.61(17)
C41 P2 C47 105.7(3)
C41 P2 C40 104.2(3)
C47 P2 C40 106.0(3)
C41 P2 Ag1 112.38(18)
C47 P2 Ag1 117.93(19)
C40 P2 Ag1 109.62(19)
C1 Ag1 P2 172.94(15)
C27 Ag2 P1 168.31(15)

loop_
_geom_bond_atom_site_label_1
_geom_bond_atom_site_label_2
_geom_bond_distance
C1 N2 1.352(6)
C1 N1 1.354(7)
C1 Ag1 2.100(5)
C2 C3 1.344(8)
C2 N1 1.393(6)
C2 H2 0.9500
C3 N2 1.376(6)
C3 H3 0.9500
C4 N1 1.471(7)
C4 C5 1.508(8)
C4 H4A 0.9900
C4 H4B 0.9900
C5 C6 1.507(9)
C5 H5A 0.9900
C5 H5B 0.9900
C6 C7 1.521(9)
C6 H6A 0.9900
C6 H6B 0.9900
C7 H7A 0.9800
C7 H7B 0.9800
C7 H7C 0.9800
C8 C13 1.378(7)
C8 C9 1.400(7)
C8 N2 1.451(7)
C9 C10 1.388(8)
C9 H9 0.9500
C10 C11 1.387(8)
C10 H10 0.9500
C11 C12 1.389(8)
C11 H11 0.9500
C12 C13 1.398(7)
C12 C14 1.504(7)
C13 H13 0.9500
C14 P1 1.828(6)
C14 H14A 0.9900
C14 H14B 0.9900
C15 C20 1.383(7)
C15 C16 1.395(7)
C15 P1 1.824(5)
C16 C17 1.358(8)
C16 H16 0.9500
C17 C18 1.370(8)
C17 H17 0.9500
C18 C19 1.375(8)
C18 H18 0.9500
C19 C20 1.386(7)
C19 H19 0.9500
C20 H20 0.9500
C21 C22 1.387(8)
C21 C26 1.389(8)
C21 P1 1.826(6)
C22 C23 1.385(8)
C22 H22 0.9500
C23 C24 1.393(9)
C23 H23 0.9500
C24 C25 1.377(10)
C24 H24 0.9500
C25 C26 1.376(8)
C25 H25 0.9500
C26 H26 0.9500
C27 N3 1.365(7)
C27 N4 1.372(6)
C27 Ag2 2.103(5)
C28 C29 1.352(8)
C28 N3 1.379(7)
C28 H28 0.9500
C29 N4 1.392(7)
C29 H29 0.9500
C30 N3 1.456(8)
C30 C31B 1.544(9)
C30 C31 1.569(9)
C30 H30A 0.9900
C30 H30B 0.9900
C31 C32 1.554(9)
C31 H31A 0.9900
C31 H31B 0.9900
C32 C33 1.585(9)
C32 H32A 0.9900
C32 H32B 0.9900
C33 H33A 0.9800
C33 H33B 0.9800
C33 H33C 0.9800
C31B C32B 1.544(9)
C31B H31C 0.9900
C31B H31D 0.9900
C32B C33B 1.566(9)
C32B H32C 0.9900
C32B H32D 0.9900
C33B H33D 0.9800
C33B H33E 0.9800
C33B H33F 0.9800
C34 C39 1.375(7)
C34 C35 1.377(7)
C34 N4 1.418(6)
C35 C36 1.384(7)
C35 H35 0.9500
C36 C37 1.372(7)
C36 H36 0.9500
C37 C38 1.392(7)
C37 H37 0.9500
C38 C39 1.428(7)
C38 C40 1.508(7)
C39 H39 0.9500
C40 P2 1.847(6)
C40 H40A 0.9900
C40 H40B 0.9900
C41 C46 1.367(8)
C41 C42 1.400(8)
C41 P2 1.811(6)
C42 C43 1.377(9)
C42 H42 0.9500
C43 C44 1.371(10)
C43 H43 0.9500
C44 C45 1.365(10)
C44 H44 0.9500
C45 C46 1.389(9)
C45 H45 0.9500
C46 H46 0.9500
C47 C48 1.398(8)
C47 C52 1.402(8)
C47 P2 1.815(5)
C48 C49 1.375(8)
C48 H48 0.9500
C49 C50 1.353(10)
C49 H49 0.9500
C50 C51 1.399(9)
C50 H50 0.9500
C51 C52 1.397(8)
C51 H51 0.9500
C52 H52 0.9500
B1 F4 1.365(8)
B1 F3 1.374(8)
B1 F2 1.380(7)
B1 F1 1.386(7)
B2 F7 1.360(8)
B2 F8 1.364(9)
B2 F6 1.377(9)
B2 F5 1.388(8)
P1 Ag2 2.3757(14)
P2 Ag1 2.3723(14)

loop_
_geom_torsion_atom_site_label_1
_geom_torsion_atom_site_label_2
_geom_torsion_atom_site_label_3
_geom_torsion_atom_site_label_4
_geom_torsion
N1 C2 C3 N2 0.0(6)
N1 C4 C5 C6 -59.8(7)
C4 C5 C6 C7 177.8(5)
C13 C8 C9 C10 1.6(8)
N2 C8 C9 C10 -175.1(5)
C8 C9 C10 C11 1.0(9)
C9 C10 C11 C12 -2.7(9)
C10 C11 C12 C13 1.8(8)
C10 C11 C12 C14 177.9(5)
C9 C8 C13 C12 -2.5(8)
N2 C8 C13 C12 174.3(5)
C11 C12 C13 C8 0.8(8)
C14 C12 C13 C8 -175.5(5)
C11 C12 C14 P1 -102.6(5)
C13 C12 C14 P1 73.5(5)
C20 C15 C16 C17 0.2(9)
P1 C15 C16 C17 -179.5(5)
C15 C16 C17 C18 -0.1(11)
C16 C17 C18 C19 -0.3(10)
C17 C18 C19 C20 0.5(9)
C16 C15 C20 C19 0.0(8)
P1 C15 C20 C19 179.6(4)
C18 C19 C20 C15 -0.3(8)
C26 C21 C22 C23 -0.3(9)
P1 C21 C22 C23 179.7(5)
C21 C22 C23 C24 0.6(9)
C22 C23 C24 C25 0.2(10)
C23 C24 C25 C26 -1.3(10)
C24 C25 C26 C21 1.6(10)
C22 C21 C26 C25 -0.9(8)
P1 C21 C26 C25 179.2(5)
N3 C28 C29 N4 0.8(6)
N3 C30 C31 C32 167.9(11)
C31B C30 C31 C32 -106(4)
C30 C31 C32 C33 142.4(15)
N3 C30 C31B C32B 168.1(11)
C31 C30 C31B C32B 66(3)
C30 C31B C32B C33B -135.0(17)
C39 C34 C35 C36 1.9(8)
N4 C34 C35 C36 -177.5(5)
C34 C35 C36 C37 0.7(8)
C35 C36 C37 C38 -1.1(8)
C36 C37 C38 C39 -1.0(8)
C36 C37 C38 C40 176.9(5)
C35 C34 C39 C38 -4.0(8)
N4 C34 C39 C38 175.4(5)
C37 C38 C39 C34 3.5(8)
C40 C38 C39 C34 -174.5(5)
C37 C38 C40 P2 -103.5(5)
C39 C38 C40 P2 74.4(6)
C46 C41 C42 C43 -1.2(11)
P2 C41 C42 C43 179.3(6)
C41 C42 C43 C44 2.3(13)
C42 C43 C44 C45 -1.9(13)
C43 C44 C45 C46 0.4(12)
C42 C41 C46 C45 -0.2(10)
P2 C41 C46 C45 179.3(5)
C44 C45 C46 C41 0.5(11)
C52 C47 C48 C49 0.1(9)
P2 C47 C48 C49 -179.0(5)
C47 C48 C49 C50 0.1(10)
C48 C49 C50 C51 0.0(11)
C49 C50 C51 C52 -0.3(10)
C50 C51 C52 C47 0.5(9)
C48 C47 C52 C51 -0.5(9)
P2 C47 C52 C51 178.8(4)
N2 C1 N1 C2 0.3(6)
Ag1 C1 N1 C2 173.2(4)
N2 C1 N1 C4 178.7(5)
Ag1 C1 N1 C4 -8.4(8)
C3 C2 N1 C1 -0.2(6)
C3 C2 N1 C4 -178.6(5)
C5 C4 N1 C1 -70.0(7)
C5 C4 N1 C2 108.3(6)
N1 C1 N2 C3 -0.2(6)
Ag1 C1 N2 C3 -173.2(4)
N1 C1 N2 C8 173.3(5)
Ag1 C1 N2 C8 0.4(8)
C2 C3 N2 C1 0.1(6)
C2 C3 N2 C8 -173.4(5)
C13 C8 N2 C1 -128.8(5)
C9 C8 N2 C1 48.1(8)
C13 C8 N2 C3 43.9(8)
C9 C8 N2 C3 -139.2(6)
N4 C27 N3 C28 -0.5(6)
Ag2 C27 N3 C28 174.0(4)
N4 C27 N3 C30 174.5(5)
Ag2 C27 N3 C30 -11.0(8)
C29 C28 N3 C27 -0.2(6)
C29 C28 N3 C30 -175.0(5)
C31B C30 N3 C27 -91.0(10)
C31 C30 N3 C27 -68.9(11)
C31B C30 N3 C28 83.1(11)
C31 C30 N3 C28 105.2(10)
N3 C27 N4 C29 1.0(6)
Ag2 C27 N4 C29 -173.5(4)
N3 C27 N4 C34 176.2(4)
Ag2 C27 N4 C34 1.8(7)
C28 C29 N4 C27 -1.1(6)
C28 C29 N4 C34 -176.3(5)
C39 C34 N4 C27 -133.6(5)
C35 C34 N4 C27 45.8(7)
C39 C34 N4 C29 40.9(7)
C35 C34 N4 C29 -139.7(5)
C20 C15 P1 C21 -54.5(5)
C16 C15 P1 C21 125.1(5)
C20 C15 P1 C14 55.6(5)
C16 C15 P1 C14 -124.8(5)
C20 C15 P1 Ag2 175.8(4)
C16 C15 P1 Ag2 -4.5(5)
C22 C21 P1 C15 65.6(5)
C26 C21 P1 C15 -114.4(4)
C22 C21 P1 C14 -44.8(5)
C26 C21 P1 C14 135.1(4)
C22 C21 P1 Ag2 -168.5(4)
C26 C21 P1 Ag2 11.5(5)
C12 C14 P1 C15 71.3(4)
C12 C14 P1 C21 -175.6(4)
C12 C14 P1 Ag2 -48.4(4)
C46 C41 P2 C47 -50.9(6)
C42 C41 P2 C47 128.6(5)
C46 C41 P2 C40 60.6(6)
C42 C41 P2 C40 -119.9(5)
C46 C41 P2 Ag1 179.2(5)
C42 C41 P2 Ag1 -1.3(6)
C48 C47 P2 C41 77.0(6)
C52 C47 P2 C41 -102.2(5)
C48 C47 P2 C40 -33.2(6)
C52 C47 P2 C40 147.6(5)
C48 C47 P2 Ag1 -156.5(4)
C52 C47 P2 Ag1 24.4(5)
C38 C40 P2 C41 70.8(4)
C38 C40 P2 C47 -178.0(4)
C38 C40 P2 Ag1 -49.7(4)

loop_
_platon_squeeze_void_nr
_platon_squeeze_void_average_x
_platon_squeeze_void_average_y
_platon_squeeze_void_average_z
_platon_squeeze_void_volume
_platon_squeeze_void_count_electrons
1 0.424 0.761 -0.068 102.5 46.2
2 0.576 0.239 1.068 102.5 47.0
